data_4066181
loop_
_publ_author_name
'\<St\<epni\<cka, Petr'
'Schulz, Ji\<r\'i'
'Klemann, Thorsten'
'Siemeling, Ulrich'
'C\'isa\<rov\'a, Ivana'

_publ_section_title
;
 Synthesis, Structural Characterization, and Catalytic Evaluation of
 Palladium Complexes with Homologous Ferrocene-Based Pyridylphosphine
 Ligands
;
_journal_issue 14
_journal_name_full Organometallics
_journal_page_first 3187
_journal_paper_doi 10.1021/om100339p
_journal_volume 29
_journal_year 2010
_chemical_formula_moiety 'C28 H24 Fe N O P'
_chemical_formula_sum 'C28 H24 Fe N O P'
_chemical_formula_weight 477.30
_chemical_name_systematic
; 
 ? 
;
_space_group_IT_number 2
_symmetry_cell_setting triclinic
_symmetry_space_group_name_Hall '-P 1'
_symmetry_space_group_name_H-M 'P -1'
_atom_sites_solution_hydrogens mixed
_atom_sites_solution_primary direct
_atom_sites_solution_secondary difmap
_audit_creation_method SHELXL-97
_cell_angle_alpha 111.135(1)
_cell_angle_beta 106.679(1)
_cell_angle_gamma 101.205(1)
_cell_formula_units_Z 2
_cell_length_a 10.8511(2)
_cell_length_b 10.9227(2)
_cell_length_c 11.1448(2)
_cell_measurement_reflns_used 4833
_cell_measurement_temperature 150(2)
_cell_measurement_theta_max 27.48
_cell_measurement_theta_min 1.00
_cell_volume 1112.74(4)
_computing_cell_refinement 'HKL Scalepack (Otwinowski & Minor, 1997)'
_computing_data_collection 'Collect (Nonius BV, 1997-2000)'
_computing_data_reduction 'HKL Denzo and Scalepack (Otwinowski & Minor, 1997)'
_computing_molecular_graphics 'PLATON (Spek, 2001)'
_computing_publication_material 'PLATON (Spek, 2001)'
_computing_structure_refinement 'SHELXL-97 (Sheldrick, 1997)'
_computing_structure_solution 'SIR97 (Altomare et al., 1994)'
_diffrn_ambient_temperature 150(2)
_diffrn_detector_area_resol_mean 9.091
_diffrn_measured_fraction_theta_full 0.992
_diffrn_measured_fraction_theta_max 0.992
_diffrn_measurement_device_type KappaCCD
_diffrn_measurement_method '\w and \p scans to fill the Ewald sphere'
_diffrn_radiation_monochromator 'horizontally mounted graphite crystal'
_diffrn_radiation_source 'fine-focus sealed tube'
_diffrn_radiation_type MoK\a
_diffrn_radiation_wavelength 0.71073
_diffrn_reflns_av_R_equivalents 0.0130
_diffrn_reflns_av_sigmaI/netI 0.0228
_diffrn_reflns_limit_h_max 14
_diffrn_reflns_limit_h_min -14
_diffrn_reflns_limit_k_max 14
_diffrn_reflns_limit_k_min -14
_diffrn_reflns_limit_l_max 14
_diffrn_reflns_limit_l_min -14
_diffrn_reflns_number 21603
_diffrn_reflns_theta_full 27.58
_diffrn_reflns_theta_max 27.58
_diffrn_reflns_theta_min 2.08
_diffrn_standards_number 0
_exptl_absorpt_coefficient_mu 0.771
_exptl_absorpt_correction_type none
_exptl_crystal_colour 'orange brown'
_exptl_crystal_density_diffrn 1.425
_exptl_crystal_density_method 'not measured'
_exptl_crystal_description block
_exptl_crystal_F_000 496
_exptl_crystal_size_max 0.55
_exptl_crystal_size_mid 0.48
_exptl_crystal_size_min 0.36
_refine_diff_density_max 1.677
_refine_diff_density_min -0.388
_refine_diff_density_rms 0.059
_refine_ls_extinction_method none
_refine_ls_goodness_of_fit_ref 1.047
_refine_ls_hydrogen_treatment constr
_refine_ls_matrix_type full
_refine_ls_number_parameters 289
_refine_ls_number_reflns 5112
_refine_ls_number_restraints 0
_refine_ls_restrained_S_all 1.047
_refine_ls_R_factor_all 0.0370
_refine_ls_R_factor_gt 0.0342
_refine_ls_shift/su_max 0.001
_refine_ls_shift/su_mean 0.000
_refine_ls_structure_factor_coef Fsqd
_refine_ls_weighting_details 'calc w=1/[\s^2^(Fo^2^)+(0.0369P)^2^+1.1234P] where P=(Fo^2^+2Fc^2^)/3'
_refine_ls_weighting_scheme calc
_refine_ls_wR_factor_gt 0.0868
_refine_ls_wR_factor_ref 0.0886
_reflns_number_gt 4761
_reflns_number_total 5112
_reflns_threshold_expression >2sigma(I)
_cod_data_source_file om100339p_si_002.cif
_cod_data_source_block js68
_cod_depositor_comments
;
The following automatic conversions were performed:
'_atom_site_symetry_multiplicity' tag replaced with
'_atom_site_symmetry_multiplicity'.

Automatic conversion script
Id: cif_correct_tags 1440 2010-10-19 06:21:57Z saulius 

The following automatic conversions were performed:

'_atom_sites_solution_hydrogens' value 'geom + difmap' was changed to
'mixed'.

Automatic conversion script
Id: cif_fix_values 6452 2018-10-05 10:23:21Z andrius 
;
_cod_original_sg_symbol_H-M P-1
_cod_database_code 4066181

loop_
_symmetry_equiv_pos_as_xyz
'x, y, z'
'-x, -y, -z'

loop_
_atom_site_label
_atom_site_type_symbol
_atom_site_fract_x
_atom_site_fract_y
_atom_site_fract_z
_atom_site_U_iso_or_equiv
_atom_site_adp_type
_atom_site_occupancy
_atom_site_symmetry_multiplicity
_atom_site_calc_flag
_atom_site_refinement_flags
Fe Fe 0.39019(2) 0.27981(2) 0.71896(2) 0.01717(8) Uani 1 1 d .
O O 0.06235(16) 0.05788(17) 0.65147(19) 0.0432(4) Uani 1 1 d .
H1O H 0.0141 -0.0411 0.5997 0.052 Uiso 1 1 d R
P P 0.66420(4) 0.58158(4) 0.86062(5) 0.01838(10) Uani 1 1 d .
N N 0.05390(16) -0.18316(16) 0.65789(17) 0.0248(3) Uani 1 1 d .
C1 C 0.48410(17) 0.48035(17) 0.76191(18) 0.0181(3) Uani 1 1 d .
C2 C 0.40832(19) 0.39694(18) 0.61426(19) 0.0230(4) Uani 1 1 d .
H2 H 0.4442 0.3821 0.5458 0.028 Uiso 1 1 calc R
C3 C 0.2693(2) 0.3410(2) 0.5907(2) 0.0295(4) Uani 1 1 d .
H3 H 0.1986 0.2830 0.5043 0.035 Uiso 1 1 calc R
C4 C 0.25673(19) 0.38867(19) 0.7221(2) 0.0284(4) Uani 1 1 d .
H4 H 0.1765 0.3673 0.7363 0.034 Uiso 1 1 calc R
C5 C 0.38812(18) 0.47469(17) 0.8277(2) 0.0221(3) Uani 1 1 d .
H5 H 0.4086 0.5197 0.9230 0.026 Uiso 1 1 calc R
C6 C 0.30555(19) 0.10614(17) 0.73678(18) 0.0208(3) Uani 1 1 d .
C7 C 0.43589(18) 0.18654(18) 0.84832(19) 0.0219(3) Uani 1 1 d .
H7 H 0.4532 0.2239 0.9432 0.026 Uiso 1 1 calc R
C8 C 0.5346(2) 0.19958(19) 0.7891(2) 0.0263(4) Uani 1 1 d .
H8 H 0.6277 0.2473 0.8385 0.032 Uiso 1 1 calc R
C9 C 0.4665(2) 0.12710(19) 0.6412(2) 0.0279(4) Uani 1 1 d .
H9 H 0.5072 0.1192 0.5770 0.033 Uiso 1 1 calc R
C10 C 0.3250(2) 0.06869(18) 0.60870(19) 0.0253(4) Uani 1 1 d .
H10 H 0.2572 0.0154 0.5195 0.030 Uiso 1 1 calc R
C11 C 0.17399(19) 0.06406(19) 0.7555(2) 0.0258(4) Uani 1 1 d .
H11 H 0.1827 0.1346 0.8449 0.031 Uiso 1 1 calc R
C12 C 0.15527(18) -0.07455(18) 0.76434(19) 0.0223(3) Uani 1 1 d .
C13 C 0.0347(2) -0.3071(2) 0.6609(2) 0.0298(4) Uani 1 1 d .
H13 H -0.0361 -0.3838 0.5861 0.036 Uiso 1 1 calc R
C14 C 0.1139(2) -0.3267(2) 0.7682(3) 0.0376(5) Uani 1 1 d .
H14 H 0.0970 -0.4141 0.7669 0.045 Uiso 1 1 calc R
C15 C 0.2190(3) -0.2128(3) 0.8780(3) 0.0583(8) Uani 1 1 d .
H15 H 0.2754 -0.2223 0.9522 0.070 Uiso 1 1 calc R
C16 C 0.2400(3) -0.0842(3) 0.8768(3) 0.0486(7) Uani 1 1 d .
H16 H 0.3100 -0.0059 0.9505 0.058 Uiso 1 1 calc R
C17 C 0.67713(19) 0.72184(18) 0.80623(19) 0.0219(3) Uani 1 1 d .
C18 C 0.8053(2) 0.8038(2) 0.8286(3) 0.0348(5) Uani 1 1 d .
H18 H 0.8822 0.7816 0.8630 0.042 Uiso 1 1 calc R
C19 C 0.8190(3) 0.9181(2) 0.7998(3) 0.0427(6) Uani 1 1 d .
H19 H 0.9048 0.9710 0.8140 0.051 Uiso 1 1 calc R
C20 C 0.7062(3) 0.9539(2) 0.7502(2) 0.0364(5) Uani 1 1 d .
H20 H 0.7160 1.0306 0.7312 0.044 Uiso 1 1 calc R
C21 C 0.5786(2) 0.8750(2) 0.7290(2) 0.0306(4) Uani 1 1 d .
H21 H 0.5025 0.8991 0.6962 0.037 Uiso 1 1 calc R
C22 C 0.5644(2) 0.75975(19) 0.7567(2) 0.0250(4) Uani 1 1 d .
H22 H 0.4783 0.7071 0.7420 0.030 Uiso 1 1 calc R
C23 C 0.74982(17) 0.47606(17) 0.76760(18) 0.0197(3) Uani 1 1 d .
C24 C 0.83737(19) 0.4266(2) 0.8419(2) 0.0260(4) Uani 1 1 d .
H24 H 0.8551 0.4535 0.9361 0.031 Uiso 1 1 calc R
C25 C 0.8984(2) 0.3373(2) 0.7762(2) 0.0318(4) Uani 1 1 d .
H25 H 0.9560 0.3043 0.8264 0.038 Uiso 1 1 calc R
C26 C 0.8738(2) 0.2976(2) 0.6369(2) 0.0328(5) Uani 1 1 d .
H26 H 0.9137 0.2370 0.5929 0.039 Uiso 1 1 calc R
C27 C 0.7893(2) 0.3483(2) 0.5627(2) 0.0318(4) Uani 1 1 d .
H27 H 0.7728 0.3218 0.4688 0.038 Uiso 1 1 calc R
C28 C 0.72922(19) 0.4383(2) 0.6278(2) 0.0261(4) Uani 1 1 d .
H28 H 0.6747 0.4738 0.5779 0.031 Uiso 1 1 calc R

loop_
_atom_site_aniso_label
_atom_site_aniso_U_11
_atom_site_aniso_U_22
_atom_site_aniso_U_33
_atom_site_aniso_U_23
_atom_site_aniso_U_13
_atom_site_aniso_U_12
Fe 0.01842(13) 0.01236(12) 0.02145(13) 0.00848(10) 0.00730(10) 0.00543(9)
O 0.0331(8) 0.0387(9) 0.0566(10) 0.0304(8) 0.0068(7) 0.0077(7)
P 0.0179(2) 0.0157(2) 0.0208(2) 0.00781(17) 0.00725(17) 0.00521(16)
N 0.0198(7) 0.0225(8) 0.0301(8) 0.0130(6) 0.0072(6) 0.0040(6)
C1 0.0184(8) 0.0137(7) 0.0240(8) 0.0102(6) 0.0075(7) 0.0064(6)
C2 0.0272(9) 0.0183(8) 0.0233(8) 0.0130(7) 0.0056(7) 0.0060(7)
C3 0.0231(9) 0.0208(9) 0.0347(10) 0.0142(8) -0.0028(8) 0.0047(7)
C4 0.0192(9) 0.0200(9) 0.0489(12) 0.0172(8) 0.0129(8) 0.0093(7)
C5 0.0235(9) 0.0137(7) 0.0315(9) 0.0100(7) 0.0126(7) 0.0083(7)
C6 0.0257(9) 0.0123(7) 0.0250(8) 0.0097(7) 0.0094(7) 0.0058(6)
C7 0.0258(9) 0.0161(8) 0.0238(8) 0.0113(7) 0.0067(7) 0.0063(7)
C8 0.0236(9) 0.0221(9) 0.0414(11) 0.0204(8) 0.0125(8) 0.0121(7)
C9 0.0405(11) 0.0201(8) 0.0393(11) 0.0175(8) 0.0265(9) 0.0181(8)
C10 0.0380(10) 0.0127(8) 0.0236(9) 0.0068(7) 0.0125(8) 0.0069(7)
C11 0.0259(9) 0.0206(9) 0.0346(10) 0.0156(8) 0.0127(8) 0.0075(7)
C12 0.0225(8) 0.0207(8) 0.0252(9) 0.0122(7) 0.0104(7) 0.0047(7)
C13 0.0254(9) 0.0202(9) 0.0382(11) 0.0114(8) 0.0103(8) 0.0027(7)
C14 0.0360(11) 0.0296(10) 0.0588(14) 0.0312(10) 0.0187(11) 0.0116(9)
C15 0.0548(16) 0.0541(16) 0.0570(16) 0.0446(14) -0.0060(13) 0.0025(13)
C16 0.0520(15) 0.0351(12) 0.0342(12) 0.0212(10) -0.0083(10) -0.0086(11)
C17 0.0255(9) 0.0156(8) 0.0257(9) 0.0079(7) 0.0131(7) 0.0068(7)
C18 0.0298(10) 0.0239(9) 0.0624(14) 0.0220(10) 0.0276(10) 0.0129(8)
C19 0.0436(13) 0.0258(10) 0.0775(17) 0.0267(11) 0.0428(13) 0.0131(9)
C20 0.0566(14) 0.0218(9) 0.0498(13) 0.0221(9) 0.0352(11) 0.0176(9)
C21 0.0395(11) 0.0220(9) 0.0352(10) 0.0161(8) 0.0145(9) 0.0137(8)
C22 0.0268(9) 0.0186(8) 0.0281(9) 0.0108(7) 0.0092(7) 0.0063(7)
C23 0.0170(8) 0.0158(7) 0.0265(9) 0.0097(7) 0.0087(7) 0.0045(6)
C24 0.0198(8) 0.0259(9) 0.0330(10) 0.0155(8) 0.0083(7) 0.0074(7)
C25 0.0203(9) 0.0268(10) 0.0533(13) 0.0219(9) 0.0134(9) 0.0119(8)
C26 0.0218(9) 0.0204(9) 0.0487(12) 0.0058(8) 0.0165(9) 0.0062(7)
C27 0.0257(10) 0.0300(10) 0.0324(10) 0.0056(8) 0.0140(8) 0.0063(8)
C28 0.0228(9) 0.0283(9) 0.0296(9) 0.0133(8) 0.0119(7) 0.0101(7)

loop_
_atom_type_symbol
_atom_type_description
_atom_type_scat_dispersion_real
_atom_type_scat_dispersion_imag
_atom_type_scat_source
C C 0.0033 0.0016 'International Tables Vol C Tables 4.2.6.8 and 6.1.1.4'
H H 0.0000 0.0000 'International Tables Vol C Tables 4.2.6.8 and 6.1.1.4'
N N 0.0061 0.0033 'International Tables Vol C Tables 4.2.6.8 and 6.1.1.4'
P P 0.1023 0.0942 'International Tables Vol C Tables 4.2.6.8 and 6.1.1.4'
Fe Fe 0.3463 0.8444 'International Tables Vol C Tables 4.2.6.8 and 6.1.1.4'
O O 0.0106 0.0060 'International Tables Vol C Tables 4.2.6.8 and 6.1.1.4'

loop_
_geom_angle_atom_site_label_1
_geom_angle_atom_site_label_2
_geom_angle_atom_site_label_3
_geom_angle
C9 Fe C2 105.10(8)
C9 Fe C10 40.99(8)
C2 Fe C10 118.22(7)
C9 Fe C8 40.89(8)
C2 Fe C8 124.12(8)
C10 Fe C8 68.73(8)
C9 Fe C3 120.97(9)
C2 Fe C3 40.79(8)
C10 Fe C3 103.89(8)
C8 Fe C3 159.13(9)
C9 Fe C1 121.01(7)
C2 Fe C1 41.28(7)
C10 Fe C1 155.33(7)
C8 Fe C1 108.97(7)
C3 Fe C1 69.18(7)
C9 Fe C5 158.79(8)
C2 Fe C5 69.02(7)
C10 Fe C5 159.96(8)
C8 Fe C5 124.54(8)
C3 Fe C5 68.65(8)
C1 Fe C5 41.28(7)
C9 Fe C4 157.97(9)
C2 Fe C4 68.78(8)
C10 Fe C4 121.78(8)
C8 Fe C4 159.58(9)
C3 Fe C4 40.78(9)
C1 Fe C4 69.18(7)
C5 Fe C4 40.69(7)
C9 Fe C6 68.97(7)
C2 Fe C6 154.14(7)
C10 Fe C6 40.91(7)
C8 Fe C6 68.71(7)
C3 Fe C6 119.24(8)
C1 Fe C6 163.08(7)
C5 Fe C6 125.20(7)
C4 Fe C6 106.82(8)
C9 Fe C7 68.68(8)
C2 Fe C7 162.38(8)
C10 Fe C7 68.61(7)
C8 Fe C7 40.64(7)
C3 Fe C7 156.62(8)
C1 Fe C7 126.65(7)
C5 Fe C7 110.49(7)
C4 Fe C7 123.12(8)
C6 Fe C7 40.79(7)
C11 O H1O 101.8
C1 P C17 100.70(8)
C1 P C23 103.83(8)
C17 P C23 102.48(8)
C12 N C13 117.92(17)
C2 C1 C5 106.94(15)
C2 C1 P 130.68(14)
C5 C1 P 122.37(13)
C2 C1 Fe 69.23(9)
C5 C1 Fe 69.47(9)
P C1 Fe 127.17(9)
C3 C2 C1 108.30(17)
C3 C2 Fe 69.74(10)
C1 C2 Fe 69.49(10)
C3 C2 H2 125.9
C1 C2 H2 125.9
Fe C2 H2 126.5
C2 C3 C4 108.32(17)
C2 C3 Fe 69.47(10)
C4 C3 Fe 69.79(11)
C2 C3 H3 125.8
C4 C3 H3 125.8
Fe C3 H3 126.5
C5 C4 C3 108.11(17)
C5 C4 Fe 69.60(10)
C3 C4 Fe 69.44(11)
C5 C4 H4 125.9
C3 C4 H4 125.9
Fe C4 H4 126.6
C4 C5 C1 108.33(17)
C4 C5 Fe 69.72(10)
C1 C5 Fe 69.25(9)
C4 C5 H5 125.8
C1 C5 H5 125.8
Fe C5 H5 126.8
C10 C6 C7 107.70(16)
C10 C6 C11 127.45(17)
C7 C6 C11 124.78(16)
C10 C6 Fe 69.28(10)
C7 C6 Fe 69.85(10)
C11 C6 Fe 128.67(12)
C8 C7 C6 108.05(16)
C8 C7 Fe 69.23(10)
C6 C7 Fe 69.36(10)
C8 C7 H7 126.0
C6 C7 H7 126.0
Fe C7 H7 127.0
C7 C8 C9 108.25(17)
C7 C8 Fe 70.14(10)
C9 C8 Fe 69.26(10)
C7 C8 H8 125.9
C9 C8 H8 125.9
Fe C8 H8 126.3
C8 C9 C10 107.91(16)
C8 C9 Fe 69.85(10)
C10 C9 Fe 69.74(10)
C8 C9 H9 126.0
C10 C9 H9 126.0
Fe C9 H9 125.9
C9 C10 C6 108.09(17)
C9 C10 Fe 69.27(10)
C6 C10 Fe 69.81(10)
C9 C10 H10 126.0
C6 C10 H10 126.0
Fe C10 H10 126.5
O C11 C6 112.54(16)
O C11 C12 111.83(16)
C6 C11 C12 108.97(15)
O C11 H11 107.8
C6 C11 H11 107.8
C12 C11 H11 107.8
N C12 C16 122.62(18)
N C12 C11 116.00(16)
C16 C12 C11 121.38(18)
N C13 C14 123.55(19)
N C13 H13 118.2
C14 C13 H13 118.2
C13 C14 C15 117.82(19)
C13 C14 H14 121.1
C15 C14 H14 121.1
C14 C15 C16 119.4(2)
C14 C15 H15 120.3
C16 C15 H15 120.3
C12 C16 C15 118.7(2)
C12 C16 H16 120.7
C15 C16 H16 120.7
C22 C17 C18 118.09(17)
C22 C17 P 121.94(14)
C18 C17 P 119.60(15)
C19 C18 C17 120.7(2)
C19 C18 H18 119.7
C17 C18 H18 119.7
C20 C19 C18 120.5(2)
C20 C19 H19 119.8
C18 C19 H19 119.8
C19 C20 C21 119.72(19)
C19 C20 H20 120.1
C21 C20 H20 120.1
C20 C21 C22 119.94(19)
C20 C21 H21 120.0
C22 C21 H21 120.0
C21 C22 C17 121.06(18)
C21 C22 H22 119.5
C17 C22 H22 119.5
C28 C23 C24 118.48(17)
C28 C23 P 124.57(14)
C24 C23 P 116.91(14)
C25 C24 C23 120.57(19)
C25 C24 H24 119.7
C23 C24 H24 119.7
C26 C25 C24 120.21(19)
C26 C25 H25 119.9
C24 C25 H25 119.9
C25 C26 C27 119.77(18)
C25 C26 H26 120.1
C27 C26 H26 120.1
C26 C27 C28 120.3(2)
C26 C27 H27 119.8
C28 C27 H27 119.8
C27 C28 C23 120.59(18)
C27 C28 H28 119.7
C23 C28 H28 119.7

loop_
_geom_bond_atom_site_label_1
_geom_bond_atom_site_label_2
_geom_bond_distance
Fe C9 2.0313(18)
Fe C2 2.0365(17)
Fe C10 2.0376(17)
Fe C8 2.0392(18)
Fe C3 2.0400(18)
Fe C1 2.0401(16)
Fe C5 2.0430(17)
Fe C4 2.0446(18)
Fe C6 2.0447(17)
Fe C7 2.0513(17)
O C11 1.386(2)
O H1O 0.9656
P C1 1.8169(18)
P C17 1.8356(18)
P C23 1.8367(18)
N C12 1.324(2)
N C13 1.343(2)
C1 C2 1.437(2)
C1 C5 1.439(2)
C2 C3 1.420(3)
C2 H2 0.9300
C3 C4 1.423(3)
C3 H3 0.9300
C4 C5 1.421(3)
C4 H4 0.9300
C5 H5 0.9300
C6 C10 1.427(3)
C6 C7 1.428(2)
C6 C11 1.509(3)
C7 C8 1.420(3)
C7 H7 0.9300
C8 C9 1.422(3)
C8 H8 0.9300
C9 C10 1.424(3)
C9 H9 0.9300
C10 H10 0.9300
C11 C12 1.531(2)
C11 H11 0.9800
C12 C16 1.379(3)
C13 C14 1.372(3)
C13 H13 0.9300
C14 C15 1.377(4)
C14 H14 0.9300
C15 C16 1.384(3)
C15 H15 0.9300
C16 H16 0.9300
C17 C22 1.396(3)
C17 C18 1.398(3)
C18 C19 1.388(3)
C18 H18 0.9300
C19 C20 1.382(3)
C19 H19 0.9300
C20 C21 1.384(3)
C20 H20 0.9300
C21 C22 1.392(3)
C21 H21 0.9300
C22 H22 0.9300
C23 C28 1.395(3)
C23 C24 1.397(2)
C24 C25 1.394(3)
C24 H24 0.9300
C25 C26 1.378(3)
C25 H25 0.9300
C26 C27 1.387(3)
C26 H26 0.9300
C27 C28 1.387(3)
C27 H27 0.9300
C28 H28 0.9300
